data_7020710
loop_
_publ_author_name
'Erdmann, Markus'
'R\"osener, Christian'
'Holtrichter-R\"o\&smann, Thorsten'
'Daniliuc, Constantin G.'
'Fr\"ohlich, Roland'
'Uhl, Werner'
'W\"urthwein, Ernst-Ulrich'
'Kehr, Gerald'
'Erker, Gerhard'

_publ_section_title
;
 Functional group chemistry at intramolecular frustrated Lewis pairs:
 substituent exchange at the Lewis acid site with 9-BBN.
;
_journal_issue 3
_journal_name_full 'Dalton transactions (Cambridge, England : 2003)'
_journal_page_first 709
_journal_page_last 718
_journal_paper_doi 10.1039/c2dt31737k
_journal_volume 42
_journal_year 2013
_chemical_formula_sum 'C19 H23 B F5 N'
_chemical_formula_weight 371.19
_chemical_name_systematic
;
?
;
_space_group_IT_number 15
_symmetry_cell_setting monoclinic
_symmetry_space_group_name_Hall '-C 2yc'
_symmetry_space_group_name_H-M 'C 1 2/c 1'
_atom_sites_solution_hydrogens geom
_atom_sites_solution_primary direct
_atom_sites_solution_secondary difmap
_audit_creation_method SHELXL-97
_cell_angle_alpha 90.00
_cell_angle_beta 93.373(2)
_cell_angle_gamma 90.00
_cell_formula_units_Z 8
_cell_length_a 27.7049(7)
_cell_length_b 9.8068(2)
_cell_length_c 13.6633(5)
_cell_measurement_reflns_used 3064
_cell_measurement_temperature 223(2)
_cell_measurement_theta_max 68.25
_cell_measurement_theta_min 0.88
_cell_volume 3705.84(18)
_computing_cell_refinement 'Collect (Nonius B.V., 1998)'
_computing_data_collection 'Collect (Nonius B.V., 1998)'
_computing_data_reduction 'Denzo-SMN (Otwinowski & Minor, 1997)'
_computing_molecular_graphics 'XP (BrukerAXS, 2000)'
_computing_publication_material 'SHELXL-97 (Sheldrick, 1997)'
_computing_structure_refinement 'SHELXL-97 (Sheldrick, 1997)'
_computing_structure_solution 'SHELXS-97 (Sheldrick, 1990)'
_diffrn_ambient_temperature 223(2)
_diffrn_measured_fraction_theta_full 0.956
_diffrn_measured_fraction_theta_max 0.956
_diffrn_measurement_device_type 'Nonius KappaCCD APEXII'
_diffrn_measurement_method '\w and \f scans'
_diffrn_radiation_monochromator graphite
_diffrn_radiation_source 'fine-focus sealed tube'
_diffrn_radiation_type CuK\a
_diffrn_radiation_wavelength 1.54178
_diffrn_reflns_av_R_equivalents 0.030
_diffrn_reflns_av_sigmaI/netI 0.0209
_diffrn_reflns_limit_h_max 32
_diffrn_reflns_limit_h_min 0
_diffrn_reflns_limit_k_max 11
_diffrn_reflns_limit_k_min 0
_diffrn_reflns_limit_l_max 15
_diffrn_reflns_limit_l_min -15
_diffrn_reflns_number 11474
_diffrn_reflns_theta_full 66.98
_diffrn_reflns_theta_max 66.98
_diffrn_reflns_theta_min 5.73
_exptl_absorpt_coefficient_mu 0.956
_exptl_absorpt_correction_T_max 0.8468
_exptl_absorpt_correction_T_min 0.6896
_exptl_absorpt_correction_type multi-scan
_exptl_absorpt_process_details 'Denzo (Otwinowski, Borek, Majewski & Minor, 2003)'
_exptl_crystal_colour colourless
_exptl_crystal_density_diffrn 1.331
_exptl_crystal_density_method 'not measured'
_exptl_crystal_description prism
_exptl_crystal_F_000 1552
_exptl_crystal_size_max 0.42
_exptl_crystal_size_mid 0.35
_exptl_crystal_size_min 0.18
_refine_diff_density_max 0.224
_refine_diff_density_min -0.147
_refine_diff_density_rms 0.032
_refine_ls_extinction_method none
_refine_ls_goodness_of_fit_ref 1.031
_refine_ls_hydrogen_treatment constr
_refine_ls_matrix_type full
_refine_ls_number_parameters 238
_refine_ls_number_reflns 3167
_refine_ls_number_restraints 0
_refine_ls_restrained_S_all 1.031
_refine_ls_R_factor_all 0.0395
_refine_ls_R_factor_gt 0.0384
_refine_ls_shift/su_max 0.001
_refine_ls_shift/su_mean 0.000
_refine_ls_structure_factor_coef Fsqd
_refine_ls_weighting_details 'calc w=1/[\s^2^(Fo^2^)+(0.0497P)^2^+2.3659P] where P=(Fo^2^+2Fc^2^)/3'
_refine_ls_weighting_scheme calc
_refine_ls_wR_factor_gt 0.1002
_refine_ls_wR_factor_ref 0.1013
_reflns_number_gt 3026
_reflns_number_total 3167
_reflns_threshold_expression >2sigma(I)
_cod_data_source_file c2dt31737k.txt
_cod_data_source_block erk6557
_cod_original_sg_symbol_H-M C2/c
_cod_database_code 7020710

loop_
_symmetry_equiv_pos_as_xyz
'x, y, z'
'-x, y, -z+1/2'
'x+1/2, y+1/2, z'
'-x+1/2, y+1/2, -z+1/2'
'-x, -y, -z'
'x, -y, z-1/2'
'-x+1/2, -y+1/2, -z'
'x+1/2, -y+1/2, z-1/2'

loop_
_atom_site_label
_atom_site_type_symbol
_atom_site_fract_x
_atom_site_fract_y
_atom_site_fract_z
_atom_site_U_iso_or_equiv
_atom_site_adp_type
_atom_site_occupancy
_atom_site_symmetry_multiplicity
_atom_site_calc_flag
_atom_site_refinement_flags
B1 B 0.36492(5) -0.10654(16) 0.82169(11) 0.0331(3) Uani 1 1 d .
N1 N 0.38304(4) -0.29780(11) 0.68061(8) 0.0378(3) Uani 1 1 d .
C1 C 0.35413(5) -0.19614(14) 0.91952(10) 0.0374(3) Uani 1 1 d .
H1 H 0.3838 -0.2474 0.9401 0.045 Uiso 1 1 calc R
C2 C 0.34306(5) -0.09605(17) 1.00168(10) 0.0443(3) Uani 1 1 d .
H2A H 0.3373 -0.1484 1.0609 0.053 Uiso 1 1 calc R
H2B H 0.3717 -0.0391 1.0161 0.053 Uiso 1 1 calc R
C3 C 0.29966(6) -0.00303(17) 0.97874(11) 0.0485(4) Uani 1 1 d .
H3A H 0.3001 0.0701 1.0277 0.058 Uiso 1 1 calc R
H3B H 0.2700 -0.0559 0.9851 0.058 Uiso 1 1 calc R
C4 C 0.29814(5) 0.06117(15) 0.87644(11) 0.0427(3) Uani 1 1 d .
H4A H 0.3189 0.1422 0.8795 0.051 Uiso 1 1 calc R
H4B H 0.2650 0.0921 0.8602 0.051 Uiso 1 1 calc R
C5 C 0.31386(5) -0.02968(14) 0.79144(10) 0.0357(3) Uani 1 1 d .
H5 H 0.3185 0.0289 0.7337 0.043 Uiso 1 1 calc R
C6 C 0.27531(5) -0.13824(16) 0.76296(11) 0.0433(3) Uani 1 1 d .
H6A H 0.2447 -0.0920 0.7454 0.052 Uiso 1 1 calc R
H6B H 0.2851 -0.1867 0.7046 0.052 Uiso 1 1 calc R
C7 C 0.26688(5) -0.24300(17) 0.84353(11) 0.0471(4) Uani 1 1 d .
H7A H 0.2474 -0.2004 0.8927 0.057 Uiso 1 1 calc R
H7B H 0.2481 -0.3192 0.8145 0.057 Uiso 1 1 calc R
C8 C 0.31324(5) -0.29947(15) 0.89505(11) 0.0445(3) Uani 1 1 d .
H8A H 0.3259 -0.3709 0.8535 0.053 Uiso 1 1 calc R
H8B H 0.3047 -0.3429 0.9563 0.053 Uiso 1 1 calc R
C9 C 0.37596(5) -0.21502(14) 0.73713(10) 0.0358(3) Uani 1 1 d .
C10 C 0.38957(5) -0.40985(14) 0.61158(11) 0.0408(3) Uani 1 1 d .
C11 C 0.44347(7) -0.4373(2) 0.6106(2) 0.0813(7) Uani 1 1 d .
H11A H 0.4597 -0.3566 0.5881 0.122 Uiso 1 1 calc R
H11B H 0.4490 -0.5127 0.5667 0.122 Uiso 1 1 calc R
H11C H 0.4561 -0.4603 0.6762 0.122 Uiso 1 1 calc R
C12 C 0.36862(9) -0.3622(2) 0.51280(13) 0.0744(6) Uani 1 1 d .
H12A H 0.3343 -0.3449 0.5165 0.112 Uiso 1 1 calc R
H12B H 0.3734 -0.4321 0.4641 0.112 Uiso 1 1 calc R
H12C H 0.3847 -0.2790 0.4944 0.112 Uiso 1 1 calc R
C13 C 0.36248(7) -0.53127(17) 0.64899(14) 0.0607(5) Uani 1 1 d .
H13A H 0.3748 -0.5530 0.7151 0.091 Uiso 1 1 calc R
H13B H 0.3670 -0.6090 0.6066 0.091 Uiso 1 1 calc R
H13C H 0.3283 -0.5097 0.6493 0.091 Uiso 1 1 calc R
C21 C 0.41527(4) -0.01599(14) 0.83541(9) 0.0328(3) Uani 1 1 d .
F22 F 0.38214(3) 0.20090(8) 0.79000(7) 0.0482(2) Uani 1 1 d .
C22 C 0.41981(5) 0.12420(14) 0.82433(10) 0.0358(3) Uani 1 1 d .
F23 F 0.46318(3) 0.33221(9) 0.83562(7) 0.0581(3) Uani 1 1 d .
C23 C 0.46216(5) 0.19586(15) 0.84576(10) 0.0406(3) Uani 1 1 d .
F24 F 0.54523(3) 0.19526(10) 0.89471(7) 0.0578(3) Uani 1 1 d .
C24 C 0.50383(5) 0.12724(16) 0.87529(10) 0.0412(3) Uani 1 1 d .
F25 F 0.54302(3) -0.08215(10) 0.90750(7) 0.0531(3) Uani 1 1 d .
C25 C 0.50227(5) -0.01226(16) 0.88209(10) 0.0393(3) Uani 1 1 d .
F26 F 0.46082(3) -0.21684(8) 0.87071(7) 0.0487(2) Uani 1 1 d .
C26 C 0.45896(5) -0.07895(14) 0.86288(10) 0.0366(3) Uani 1 1 d .

loop_
_atom_site_aniso_label
_atom_site_aniso_U_11
_atom_site_aniso_U_22
_atom_site_aniso_U_33
_atom_site_aniso_U_23
_atom_site_aniso_U_13
_atom_site_aniso_U_12
B1 0.0330(7) 0.0332(8) 0.0334(7) 0.0001(6) 0.0044(6) -0.0013(6)
N1 0.0407(6) 0.0334(6) 0.0398(6) -0.0011(5) 0.0052(5) -0.0012(5)
C1 0.0345(7) 0.0413(7) 0.0366(7) 0.0066(6) 0.0036(5) -0.0001(5)
C2 0.0464(8) 0.0541(9) 0.0324(7) 0.0019(6) 0.0036(6) -0.0053(7)
C3 0.0523(8) 0.0509(9) 0.0433(8) -0.0055(7) 0.0129(6) -0.0017(7)
C4 0.0383(7) 0.0417(8) 0.0487(8) 0.0000(6) 0.0087(6) 0.0044(6)
C5 0.0338(7) 0.0384(7) 0.0350(7) 0.0037(5) 0.0026(5) -0.0001(5)
C6 0.0350(7) 0.0526(9) 0.0419(8) -0.0010(6) -0.0014(6) -0.0035(6)
C7 0.0401(7) 0.0522(9) 0.0492(8) -0.0025(7) 0.0035(6) -0.0145(7)
C8 0.0473(8) 0.0419(8) 0.0449(8) 0.0060(6) 0.0092(6) -0.0079(6)
C9 0.0347(7) 0.0351(7) 0.0376(7) 0.0048(6) 0.0036(5) -0.0031(5)
C10 0.0477(8) 0.0315(7) 0.0438(8) -0.0059(6) 0.0078(6) 0.0002(6)
C11 0.0530(11) 0.0630(12) 0.130(2) -0.0316(12) 0.0196(11) 0.0063(9)
C12 0.1200(17) 0.0600(11) 0.0428(9) -0.0029(8) 0.0007(10) 0.0003(11)
C13 0.0798(12) 0.0392(8) 0.0640(11) -0.0022(8) 0.0110(9) -0.0133(8)
C21 0.0344(7) 0.0349(7) 0.0297(6) 0.0004(5) 0.0070(5) -0.0001(5)
F22 0.0429(5) 0.0383(5) 0.0634(5) 0.0129(4) 0.0027(4) 0.0024(3)
C22 0.0356(7) 0.0374(7) 0.0349(7) 0.0030(5) 0.0063(5) 0.0007(5)
F23 0.0619(6) 0.0380(5) 0.0749(6) 0.0052(4) 0.0069(5) -0.0140(4)
C23 0.0480(8) 0.0366(7) 0.0381(7) 0.0003(6) 0.0099(6) -0.0089(6)
F24 0.0442(5) 0.0688(6) 0.0599(6) -0.0043(5) -0.0001(4) -0.0220(4)
C24 0.0362(7) 0.0531(9) 0.0347(7) -0.0026(6) 0.0055(5) -0.0128(6)
F25 0.0329(4) 0.0668(6) 0.0591(5) 0.0005(4) -0.0006(4) 0.0061(4)
C25 0.0326(7) 0.0523(9) 0.0331(7) -0.0010(6) 0.0039(5) 0.0016(6)
F26 0.0411(4) 0.0369(5) 0.0682(6) 0.0021(4) 0.0027(4) 0.0061(3)
C26 0.0369(7) 0.0362(7) 0.0373(7) -0.0002(5) 0.0069(5) 0.0007(5)

loop_
_atom_type_symbol
_atom_type_description
_atom_type_scat_dispersion_real
_atom_type_scat_dispersion_imag
_atom_type_scat_source
C C 0.0181 0.0091 'International Tables Vol C Tables 4.2.6.8 and 6.1.1.4'
H H 0.0000 0.0000 'International Tables Vol C Tables 4.2.6.8 and 6.1.1.4'
B B 0.0090 0.0039 'International Tables Vol C Tables 4.2.6.8 and 6.1.1.4'
N N 0.0311 0.0180 'International Tables Vol C Tables 4.2.6.8 and 6.1.1.4'
F F 0.0727 0.0534 'International Tables Vol C Tables 4.2.6.8 and 6.1.1.4'

loop_
_geom_angle_atom_site_label_1
_geom_angle_atom_site_label_2
_geom_angle_atom_site_label_3
_geom_angle
C9 B1 C5 108.70(11)
C9 B1 C1 106.35(11)
C5 B1 C1 104.85(10)
C9 B1 C21 103.95(10)
C5 B1 C21 119.50(11)
C1 B1 C21 112.82(11)
C9 N1 C10 175.90(13)
C2 C1 C8 113.76(11)
C2 C1 B1 107.87(11)
C8 C1 B1 110.00(11)
C2 C1 H1 108.4
C8 C1 H1 108.4
B1 C1 H1 108.4
C3 C2 C1 114.86(12)
C3 C2 H2A 108.6
C1 C2 H2A 108.6
C3 C2 H2B 108.6
C1 C2 H2B 108.6
H2A C2 H2B 107.5
C2 C3 C4 114.33(12)
C2 C3 H3A 108.7
C4 C3 H3A 108.7
C2 C3 H3B 108.7
C4 C3 H3B 108.7
H3A C3 H3B 107.6
C3 C4 C5 117.05(12)
C3 C4 H4A 108.0
C5 C4 H4A 108.0
C3 C4 H4B 108.0
C5 C4 H4B 108.0
H4A C4 H4B 107.3
C6 C5 C4 111.46(11)
C6 C5 B1 108.77(11)
C4 C5 B1 110.70(11)
C6 C5 H5 108.6
C4 C5 H5 108.6
B1 C5 H5 108.6
C7 C6 C5 114.46(11)
C7 C6 H6A 108.6
C5 C6 H6A 108.6
C7 C6 H6B 108.6
C5 C6 H6B 108.6
H6A C6 H6B 107.6
C8 C7 C6 114.40(11)
C8 C7 H7A 108.7
C6 C7 H7A 108.7
C8 C7 H7B 108.7
C6 C7 H7B 108.7
H7A C7 H7B 107.6
C7 C8 C1 116.59(12)
C7 C8 H8A 108.1
C1 C8 H8A 108.1
C7 C8 H8B 108.1
C1 C8 H8B 108.1
H8A C8 H8B 107.3
N1 C9 B1 176.11(13)
N1 C10 C12 106.70(13)
N1 C10 C13 106.87(12)
C12 C10 C13 111.90(15)
N1 C10 C11 107.31(13)
C12 C10 C11 111.89(17)
C13 C10 C11 111.79(15)
C10 C11 H11A 109.5
C10 C11 H11B 109.5
H11A C11 H11B 109.5
C10 C11 H11C 109.5
H11A C11 H11C 109.5
H11B C11 H11C 109.5
C10 C12 H12A 109.5
C10 C12 H12B 109.5
H12A C12 H12B 109.5
C10 C12 H12C 109.5
H12A C12 H12C 109.5
H12B C12 H12C 109.5
C10 C13 H13A 109.5
C10 C13 H13B 109.5
H13A C13 H13B 109.5
C10 C13 H13C 109.5
H13A C13 H13C 109.5
H13B C13 H13C 109.5
C22 C21 C26 112.70(12)
C22 C21 B1 126.84(11)
C26 C21 B1 120.45(12)
F22 C22 C23 114.80(12)
F22 C22 C21 121.12(12)
C23 C22 C21 124.08(13)
F23 C23 C24 119.61(13)
F23 C23 C22 120.38(13)
C24 C23 C22 119.99(13)
F24 C24 C25 120.86(13)
F24 C24 C23 120.55(14)
C25 C24 C23 118.58(12)
F25 C25 C24 119.68(12)
F25 C25 C26 120.94(13)
C24 C25 C26 119.38(13)
F26 C26 C25 115.40(12)
F26 C26 C21 119.49(12)
C25 C26 C21 125.10(13)

loop_
_geom_bond_atom_site_label_1
_geom_bond_atom_site_label_2
_geom_bond_distance
B1 C9 1.613(2)
B1 C5 1.6345(19)
B1 C1 1.6417(19)
B1 C21 1.6550(19)
N1 C9 1.1454(18)
N1 C10 1.4662(17)
C1 C2 1.536(2)
C1 C8 1.5418(19)
C1 H1 0.9900
C2 C3 1.527(2)
C2 H2A 0.9800
C2 H2B 0.9800
C3 C4 1.531(2)
C3 H3A 0.9800
C3 H3B 0.9800
C4 C5 1.5466(19)
C4 H4A 0.9800
C4 H4B 0.9800
C5 C6 1.5417(19)
C5 H5 0.9900
C6 C7 1.534(2)
C6 H6A 0.9800
C6 H6B 0.9800
C7 C8 1.532(2)
C7 H7A 0.9800
C7 H7B 0.9800
C8 H8A 0.9800
C8 H8B 0.9800
C10 C12 1.512(2)
C10 C13 1.513(2)
C10 C11 1.518(2)
C11 H11A 0.9700
C11 H11B 0.9700
C11 H11C 0.9700
C12 H12A 0.9700
C12 H12B 0.9700
C12 H12C 0.9700
C13 H13A 0.9700
C13 H13B 0.9700
C13 H13C 0.9700
C21 C22 1.390(2)
C21 C26 1.3904(18)
F22 C22 1.3481(15)
C22 C23 1.3841(19)
F23 C23 1.3448(17)
C23 C24 1.376(2)
F24 C24 1.3398(15)
C24 C25 1.372(2)
F25 C25 1.3485(16)
C25 C26 1.3783(19)
F26 C26 1.3573(16)

loop_
_geom_torsion_atom_site_label_1
_geom_torsion_atom_site_label_2
_geom_torsion_atom_site_label_3
_geom_torsion_atom_site_label_4
_geom_torsion
C9 B1 C1 C2 -179.59(11)
C5 B1 C1 C2 -64.53(13)
C21 B1 C1 C2 67.09(14)
C9 B1 C1 C8 -55.00(14)
C5 B1 C1 C8 60.06(14)
C21 B1 C1 C8 -168.32(11)
C8 C1 C2 C3 -62.70(16)
B1 C1 C2 C3 59.61(15)
C1 C2 C3 C4 -45.28(18)
C2 C3 C4 C5 39.02(19)
C3 C4 C5 C6 73.28(16)
C3 C4 C5 B1 -47.94(16)
C9 B1 C5 C6 49.55(14)
C1 B1 C5 C6 -63.85(13)
C21 B1 C5 C6 168.49(11)
C9 B1 C5 C4 172.34(11)
C1 B1 C5 C4 58.94(14)
C21 B1 C5 C4 -68.72(14)
C4 C5 C6 C7 -64.39(16)
B1 C5 C6 C7 57.94(15)
C5 C6 C7 C8 -44.91(18)
C6 C7 C8 C1 41.43(18)
C2 C1 C8 C7 70.48(16)
B1 C1 C8 C7 -50.65(16)
C10 N1 C9 B1 26(4)
C5 B1 C9 N1 -105(2)
C1 B1 C9 N1 7(2)
C21 B1 C9 N1 127(2)
C9 N1 C10 C12 111(2)
C9 N1 C10 C13 -9(2)
C9 N1 C10 C11 -129(2)
C9 B1 C21 C22 121.68(13)
C5 B1 C21 C22 0.33(19)
C1 B1 C21 C22 -123.55(14)
C9 B1 C21 C26 -59.85(14)
C5 B1 C21 C26 178.81(11)
C1 B1 C21 C26 54.93(16)
C26 C21 C22 F22 174.36(11)
B1 C21 C22 F22 -7.06(19)
C26 C21 C22 C23 -4.93(18)
B1 C21 C22 C23 173.65(12)
F22 C22 C23 F23 2.55(18)
C21 C22 C23 F23 -178.12(12)
F22 C22 C23 C24 -175.82(12)
C21 C22 C23 C24 3.5(2)
F23 C23 C24 F24 0.5(2)
C22 C23 C24 F24 178.91(12)
F23 C23 C24 C25 -177.93(12)
C22 C23 C24 C25 0.4(2)
F24 C24 C25 F25 -0.81(19)
C23 C24 C25 F25 177.66(11)
F24 C24 C25 C26 179.14(11)
C23 C24 C25 C26 -2.4(2)
F25 C25 C26 F26 -0.49(18)
C24 C25 C26 F26 179.57(12)
F25 C25 C26 C21 -179.39(12)
C24 C25 C26 C21 0.7(2)
C22 C21 C26 F26 -176.00(11)
B1 C21 C26 F26 5.32(18)
C22 C21 C26 C25 2.86(18)
B1 C21 C26 C25 -175.82(12)
